data_8102678
loop_
_publ_author_name
'Yi-Fang Deng'
'Xiong-Wen Tan'
'Dai-Zhi Kuang'
'Man-Sheng Chen'

_publ_section_title
;
 Crystal structure of
 diaquabis(3,5-bis(isonicotinamido)benzoato)cobalt(II) tetrahydrate,
 Co(H2O)2(C19H13N4O4)2 &#x00B7; 4H2O
;
_journal_issue 2
_journal_name_full 'Zeitschrift f\"ur Kristallographie - New Crystal Structures'
_journal_page_first 301
_journal_volume 225
_journal_year 2010
_chemical_formula_sum 'C38 H38 Co N8 O14'
_chemical_formula_weight 889.69
_space_group_IT_number 15
_symmetry_cell_setting monoclinic
_symmetry_space_group_name_Hall '-C 2yc'
_symmetry_space_group_name_H-M 'C 1 2/c 1'
_atom_sites_solution_hydrogens geom
_atom_sites_solution_primary direct
_atom_sites_solution_secondary difmap
_audit_creation_method SHELXL-97
_cell_angle_alpha 90.00
_cell_angle_beta 106.0310(10)
_cell_angle_gamma 90.00
_cell_formula_units_Z 4
_cell_length_a 17.8712(19)
_cell_length_b 10.6324(11)
_cell_length_c 21.773(2)
_cell_measurement_temperature 293(2)
_cell_volume 3976.3(7)
_computing_cell_refinement SMART
_computing_data_collection 'SMART (Bruker, 2000)'
_computing_data_reduction 'SAINT (Bruker, 2000)'
_computing_molecular_graphics SHELXTL
_computing_publication_material SHELXTL
_computing_structure_refinement SHELXTL
_computing_structure_solution 'SHELXTL (Bruker, 2000)'
_diffrn_ambient_temperature 293(2)
_diffrn_measured_fraction_theta_full 0.999
_diffrn_measured_fraction_theta_max 0.999
_diffrn_radiation_monochromator graphite
_diffrn_radiation_source 'fine-focus sealed tube'
_diffrn_radiation_type MoK\a
_diffrn_radiation_wavelength 0.71073
_diffrn_reflns_av_R_equivalents 0.0451
_diffrn_reflns_av_sigmaI/netI 0.0676
_diffrn_reflns_limit_h_max 20
_diffrn_reflns_limit_h_min -22
_diffrn_reflns_limit_k_max 13
_diffrn_reflns_limit_k_min -9
_diffrn_reflns_limit_l_max 26
_diffrn_reflns_limit_l_min -24
_diffrn_reflns_number 10478
_diffrn_reflns_theta_full 26.00
_diffrn_reflns_theta_max 26.00
_diffrn_reflns_theta_min 1.95
_exptl_absorpt_coefficient_mu 0.511
_exptl_absorpt_correction_T_max 0.9412
_exptl_absorpt_correction_T_min 0.9136
_exptl_absorpt_correction_type multi-scan
_exptl_absorpt_process_details 'SADABS; Bruker, 2000'
_exptl_crystal_density_diffrn 1.486
_exptl_crystal_density_method 'not measured'
_exptl_crystal_F_000 1844
_exptl_crystal_size_max 0.18
_exptl_crystal_size_mid 0.16
_exptl_crystal_size_min 0.12
_refine_diff_density_max 0.575
_refine_diff_density_min -0.409
_refine_diff_density_rms 0.074
_refine_ls_extinction_method none
_refine_ls_goodness_of_fit_ref 1.054
_refine_ls_hydrogen_treatment constr
_refine_ls_matrix_type full
_refine_ls_number_parameters 273
_refine_ls_number_reflns 3909
_refine_ls_number_restraints 7
_refine_ls_restrained_S_all 1.056
_refine_ls_R_factor_all 0.0992
_refine_ls_R_factor_gt 0.0709
_refine_ls_shift/su_max 0.000
_refine_ls_shift/su_mean 0.000
_refine_ls_structure_factor_coef Fsqd
_refine_ls_weighting_details 'calc w=1/[\s^2^(Fo^2^)+(0.0922P)^2^+0.0000P] where P=(Fo^2^+2Fc^2^)/3'
_refine_ls_weighting_scheme calc
_refine_ls_wR_factor_gt 0.1667
_refine_ls_wR_factor_ref 0.1829
_reflns_number_gt 2839
_reflns_number_total 3909
_reflns_threshold_expression >2sigma(I)
_cod_data_source_file 1267-2940.cff
_cod_data_source_block 1
_cod_database_code 8102678

loop_
_symmetry_equiv_pos_as_xyz
'x, y, z'
'-x, y, -z+1/2'
'x+1/2, y+1/2, z'
'-x+1/2, y+1/2, -z+1/2'
'-x, -y, -z'
'x, -y, z-1/2'
'-x+1/2, -y+1/2, -z'
'x+1/2, -y+1/2, z-1/2'

loop_
_atom_site_label
_atom_site_type_symbol
_atom_site_fract_x
_atom_site_fract_y
_atom_site_fract_z
_atom_site_U_iso_or_equiv
_atom_site_adp_type
_atom_site_occupancy
_atom_site_symmetry_multiplicity
_atom_site_calc_flag
_atom_site_refinement_flags
_atom_site_disorder_assembly
_atom_site_disorder_group
Co1 Co 0.5000 0.24450(6) 1.2500 0.0363(3) Uani 1 2 d SU . .
C1 C 0.3609(2) 0.3378(4) 1.14799(17) 0.0327(9) Uani 1 1 d . . .
C2 C 0.3345(2) 0.3615(3) 1.07659(17) 0.0291(8) Uani 1 1 d . . .
C3 C 0.3562(2) 0.2793(3) 1.03542(18) 0.0308(9) Uani 1 1 d . . .
H3 H 0.3864 0.2094 1.0518 0.037 Uiso 1 1 calc R . .
C4 C 0.3335(2) 0.2995(3) 0.97001(18) 0.0307(8) Uani 1 1 d . . .
C5 C 0.2887(2) 0.4032(3) 0.94539(17) 0.0352(9) Uani 1 1 d . . .
H5 H 0.2737 0.4186 0.9016 0.042 Uiso 1 1 calc R . .
C6 C 0.2664(2) 0.4844(4) 0.98733(18) 0.0348(9) Uani 1 1 d . . .
C7 C 0.2885(2) 0.4645(3) 1.05204(17) 0.0324(9) Uani 1 1 d . . .
H7 H 0.2728 0.5197 1.0792 0.039 Uiso 1 1 calc R . .
C8 C 0.3512(2) 0.2139(4) 0.86924(18) 0.0339(9) Uani 1 1 d . . .
C9 C 0.3828(2) 0.1018(3) 0.84251(18) 0.0329(9) Uani 1 1 d . . .
C10 C 0.4382(2) 0.0236(4) 0.87913(18) 0.0435(11) Uani 1 1 d . . .
H10 H 0.4562 0.0361 0.9230 0.052 Uiso 1 1 calc R . .
C11 C 0.4670(3) -0.0740(4) 0.85073(19) 0.0482(11) Uani 1 1 d . . .
H11 H 0.5048 -0.1256 0.8766 0.058 Uiso 1 1 calc R . .
C12 C 0.3897(3) -0.0226(4) 0.75414(19) 0.0495(12) Uani 1 1 d . . .
H12 H 0.3718 -0.0380 0.7105 0.059 Uiso 1 1 calc R . .
C13 C 0.3580(3) 0.0778(4) 0.77834(19) 0.0514(12) Uani 1 1 d . . .
H13 H 0.3204 0.1282 0.7515 0.062 Uiso 1 1 calc R . .
C14 C 0.1479(3) 0.6082(4) 0.96693(18) 0.0408(10) Uani 1 1 d . . .
C15 C 0.1042(2) 0.7185(3) 0.9316(2) 0.0396(10) Uani 1 1 d . . .
C16 C 0.1065(3) 0.7480(4) 0.8707(2) 0.0492(11) Uani 1 1 d . . .
H16 H 0.1374 0.7023 0.8506 0.059 Uiso 1 1 calc R . .
C17 C 0.0614(3) 0.8482(5) 0.8398(2) 0.0585(13) Uani 1 1 d . . .
H17 H 0.0628 0.8676 0.7985 0.070 Uiso 1 1 calc R . .
C18 C 0.0159(3) 0.8867(4) 0.9243(3) 0.0575(13) Uani 1 1 d . . .
H18 H -0.0152 0.9343 0.9433 0.069 Uiso 1 1 calc R . .
C19 C 0.0574(3) 0.7906(4) 0.9587(2) 0.0498(11) Uani 1 1 d . . .
H19 H 0.0543 0.7736 0.9999 0.060 Uiso 1 1 calc R . .
N1 N 0.44411(19) -0.0987(3) 0.78892(14) 0.0351(8) Uani 1 1 d . . .
N2 N 0.35551(18) 0.2064(3) 0.93152(14) 0.0341(8) Uani 1 1 d . . .
H2 H 0.3736 0.1373 0.9504 0.041 Uiso 1 1 calc R . .
N3 N 0.0169(2) 0.9170(4) 0.8655(2) 0.0588(11) Uani 1 1 d . . .
N4 N 0.21866(19) 0.5888(3) 0.95977(15) 0.0396(8) Uani 1 1 d . . .
H4 H 0.2365 0.6418 0.9375 0.047 Uiso 1 1 calc R . .
O1 O 0.33318(17) 0.4060(3) 1.18298(13) 0.0460(8) Uani 1 1 d . . .
O2 O 0.40954(16) 0.2521(2) 1.16668(12) 0.0386(7) Uani 1 1 d . . .
O3 O 0.32569(19) 0.3049(3) 0.83588(13) 0.0540(8) Uani 1 1 d . . .
O4 O 0.11742(18) 0.5412(3) 0.99950(15) 0.0544(8) Uani 1 1 d . . .
O1W O 0.4404(2) 0.3781(3) 1.29372(17) 0.0943(15) Uani 1 1 d U . .
H1WB H 0.4060 0.4170 1.2653 0.113 Uiso 1 1 d R . .
H1WA H 0.4726 0.4314 1.3153 0.113 Uiso 1 1 d R . .
O2W O 0.27345(18) 0.6317(3) 0.20655(12) 0.0752(11) Uani 1 1 d . . .
H2WA H 0.2944 0.5614 0.2029 0.090 Uiso 1 1 d R . .
H2WB H 0.2874 0.6573 0.2450 0.090 Uiso 1 1 d R . .
O3W O 0.19371(18) 0.8089(3) 0.12375(12) 0.1279(19) Uani 1 1 d RU . .
H3WA H 0.1859 0.7300 0.1220 0.153 Uiso 1 1 d R . .
H3WB H 0.2049 0.8114 0.1643 0.153 Uiso 1 1 d R . .

loop_
_atom_site_aniso_label
_atom_site_aniso_U_11
_atom_site_aniso_U_22
_atom_site_aniso_U_33
_atom_site_aniso_U_23
_atom_site_aniso_U_13
_atom_site_aniso_U_12
Co1 0.0520(5) 0.0216(4) 0.0253(4) 0.000 -0.0064(3) 0.000
C1 0.037(2) 0.029(2) 0.026(2) -0.0046(16) -0.0012(17) -0.0049(17)
C2 0.0280(19) 0.0248(19) 0.029(2) 0.0014(15) -0.0020(15) -0.0002(15)
C3 0.0301(19) 0.027(2) 0.031(2) 0.0026(15) 0.0002(16) 0.0013(15)
C4 0.033(2) 0.0282(19) 0.029(2) 0.0018(16) 0.0062(16) 0.0026(17)
C5 0.042(2) 0.034(2) 0.024(2) 0.0057(16) -0.0002(16) 0.0042(18)
C6 0.037(2) 0.026(2) 0.037(2) 0.0043(16) 0.0020(17) 0.0049(17)
C7 0.037(2) 0.025(2) 0.031(2) -0.0028(15) 0.0025(17) 0.0013(16)
C8 0.038(2) 0.031(2) 0.031(2) 0.0064(16) 0.0074(17) 0.0048(17)
C9 0.037(2) 0.031(2) 0.031(2) 0.0018(16) 0.0094(17) -0.0013(17)
C10 0.057(3) 0.046(3) 0.023(2) -0.0001(18) 0.0029(19) 0.014(2)
C11 0.060(3) 0.048(3) 0.028(2) 0.0017(19) -0.003(2) 0.018(2)
C12 0.067(3) 0.052(3) 0.023(2) 0.0009(19) 0.002(2) 0.014(2)
C13 0.064(3) 0.051(3) 0.031(2) 0.004(2) 0.001(2) 0.025(2)
C14 0.060(3) 0.026(2) 0.030(2) 0.0018(17) 0.001(2) 0.008(2)
C15 0.046(2) 0.025(2) 0.041(2) 0.0047(17) 0.0003(19) 0.0058(18)
C16 0.057(3) 0.043(3) 0.044(3) 0.011(2) 0.007(2) 0.011(2)
C17 0.054(3) 0.059(3) 0.055(3) 0.026(2) 0.002(2) 0.003(3)
C18 0.051(3) 0.036(3) 0.081(4) 0.004(2) 0.011(3) 0.012(2)
C19 0.056(3) 0.039(2) 0.051(3) 0.005(2) 0.010(2) 0.013(2)
N1 0.0452(19) 0.0311(18) 0.0271(18) 0.0027(14) 0.0066(15) 0.0002(15)
N2 0.0415(19) 0.0309(17) 0.0285(18) 0.0034(13) 0.0072(14) 0.0106(15)
N3 0.046(2) 0.040(2) 0.081(3) 0.024(2) 0.001(2) 0.0025(18)
N4 0.048(2) 0.0289(18) 0.039(2) 0.0075(14) 0.0087(16) 0.0100(15)
O1 0.0575(18) 0.0466(18) 0.0301(16) -0.0020(13) 0.0058(13) 0.0171(14)
O2 0.0496(17) 0.0307(15) 0.0253(14) -0.0016(11) -0.0069(12) 0.0130(13)
O3 0.086(2) 0.0439(18) 0.0316(16) 0.0111(14) 0.0148(16) 0.0187(17)
O4 0.063(2) 0.0438(18) 0.059(2) 0.0210(15) 0.0202(17) 0.0192(16)
O1W 0.111(3) 0.048(2) 0.078(3) -0.0366(18) -0.050(2) 0.034(2)
O2W 0.119(3) 0.055(2) 0.049(2) -0.0038(17) 0.020(2) 0.023(2)
O3W 0.186(5) 0.089(3) 0.087(3) 0.051(3) 0.003(3) -0.037(3)

loop_
_atom_type_symbol
_atom_type_description
_atom_type_scat_dispersion_real
_atom_type_scat_dispersion_imag
_atom_type_scat_source
C C 0.0033 0.0016 'International Tables Vol C Tables 4.2.6.8 and 6.1.1.4'
H H 0.0000 0.0000 'International Tables Vol C Tables 4.2.6.8 and 6.1.1.4'
Co Co 0.3494 0.9721 'International Tables Vol C Tables 4.2.6.8 and 6.1.1.4'
N N 0.0061 0.0033 'International Tables Vol C Tables 4.2.6.8 and 6.1.1.4'
O O 0.0106 0.0060 'International Tables Vol C Tables 4.2.6.8 and 6.1.1.4'

loop_
_geom_angle_atom_site_label_1
_geom_angle_atom_site_label_2
_geom_angle_atom_site_label_3
_geom_angle
_geom_angle_site_symmetry_1
_geom_angle_site_symmetry_3
_geom_angle_publ_flag
O2 Co1 O2 175.52(14) . 2_657 ?
O2 Co1 N1 91.04(11) . 5_657 ?
O2 Co1 N1 92.20(12) 2_657 5_657 ?
O2 Co1 N1 92.20(12) . 6_556 ?
O2 Co1 N1 91.04(11) 2_657 6_556 ?
N1 Co1 N1 87.24(17) 5_657 6_556 ?
O2 Co1 O1W 87.05(12) . 2_657 ?
O2 Co1 O1W 89.99(11) 2_657 2_657 ?
N1 Co1 O1W 87.77(15) 5_657 2_657 ?
N1 Co1 O1W 174.93(14) 6_556 2_657 ?
O2 Co1 O1W 89.99(11) . . ?
O2 Co1 O1W 87.05(12) 2_657 . ?
N1 Co1 O1W 174.93(14) 5_657 . ?
N1 Co1 O1W 87.77(15) 6_556 . ?
O1W Co1 O1W 97.2(2) 2_657 . ?
O2 C1 O1 125.7(3) . . ?
O2 C1 C2 116.6(3) . . ?
O1 C1 C2 117.7(3) . . ?
C3 C2 C7 119.5(3) . . ?
C3 C2 C1 119.7(3) . . ?
C7 C2 C1 120.7(3) . . ?
C2 C3 C4 120.9(3) . . ?
C2 C3 H3 119.5 . . ?
C4 C3 H3 119.5 . . ?
C5 C4 C3 119.8(3) . . ?
C5 C4 N2 123.6(3) . . ?
C3 C4 N2 116.6(3) . . ?
C4 C5 C6 118.7(3) . . ?
C4 C5 H5 120.6 . . ?
C6 C5 H5 120.6 . . ?
C7 C6 C5 121.7(3) . . ?
C7 C6 N4 121.4(3) . . ?
C5 C6 N4 116.9(3) . . ?
C6 C7 C2 119.4(3) . . ?
C6 C7 H7 120.3 . . ?
C2 C7 H7 120.3 . . ?
O3 C8 N2 123.8(4) . . ?
O3 C8 C9 121.1(4) . . ?
N2 C8 C9 115.0(3) . . ?
C10 C9 C13 117.4(4) . . ?
C10 C9 C8 123.0(4) . . ?
C13 C9 C8 119.6(3) . . ?
C9 C10 C11 119.7(4) . . ?
C9 C10 H10 120.1 . . ?
C11 C10 H10 120.1 . . ?
N1 C11 C10 123.9(4) . . ?
N1 C11 H11 118.1 . . ?
C10 C11 H11 118.1 . . ?
N1 C12 C13 124.5(4) . . ?
N1 C12 H12 117.8 . . ?
C13 C12 H12 117.8 . . ?
C9 C13 C12 118.9(4) . . ?
C9 C13 H13 120.5 . . ?
C12 C13 H13 120.5 . . ?
O4 C14 N4 124.2(4) . . ?
O4 C14 C15 119.8(4) . . ?
N4 C14 C15 116.0(4) . . ?
C16 C15 C19 118.0(4) . . ?
C16 C15 C14 121.6(4) . . ?
C19 C15 C14 120.4(4) . . ?
C15 C16 C17 118.2(4) . . ?
C15 C16 H16 120.9 . . ?
C17 C16 H16 120.9 . . ?
N3 C17 C16 124.0(5) . . ?
N3 C17 H17 118.0 . . ?
C16 C17 H17 118.0 . . ?
N3 C18 C19 124.4(5) . . ?
N3 C18 H18 117.8 . . ?
C19 C18 H18 117.8 . . ?
C18 C19 C15 118.9(5) . . ?
C18 C19 H19 120.5 . . ?
C15 C19 H19 120.5 . . ?
C11 N1 C12 115.6(4) . . ?
C11 N1 Co1 120.0(3) . 5_657 ?
C12 N1 Co1 124.2(3) . 5_657 ?
C8 N2 C4 127.4(3) . . ?
C8 N2 H2 116.3 . . ?
C4 N2 H2 116.3 . . ?
C17 N3 C18 116.5(4) . . ?
C14 N4 C6 123.2(3) . . ?
C14 N4 H4 118.4 . . ?
C6 N4 H4 118.4 . . ?
C1 O2 Co1 128.3(2) . . ?
Co1 O1W H1WB 110.3 . . ?
Co1 O1W H1WA 110.1 . . ?
H1WB O1W H1WA 108.7 . . ?
H2WA O2W H2WB 111.0 . . ?
H3WA O3W H3WB 93.8 . . ?

loop_
_geom_bond_atom_site_label_1
_geom_bond_atom_site_label_2
_geom_bond_distance
_geom_bond_site_symmetry_2
_geom_bond_publ_flag
Co1 O2 2.072(3) . ?
Co1 O2 2.072(3) 2_657 ?
Co1 N1 2.142(3) 5_657 ?
Co1 N1 2.142(3) 6_556 ?
Co1 O1W 2.149(4) 2_657 ?
Co1 O1W 2.149(3) . ?
C1 O2 1.247(4) . ?
C1 O1 1.250(4) . ?
C1 C2 1.516(5) . ?
C2 C3 1.382(5) . ?
C2 C7 1.385(5) . ?
C3 C4 1.386(5) . ?
C3 H3 0.9300 . ?
C4 C5 1.382(5) . ?
C4 N2 1.421(5) . ?
C5 C6 1.392(5) . ?
C5 H5 0.9300 . ?
C6 C7 1.371(5) . ?
C6 N4 1.427(5) . ?
C7 H7 0.9300 . ?
C8 O3 1.221(4) . ?
C8 N2 1.339(5) . ?
C8 C9 1.502(5) . ?
C9 C10 1.368(5) . ?
C9 C13 1.368(5) . ?
C10 C11 1.379(6) . ?
C10 H10 0.9300 . ?
C11 N1 1.320(5) . ?
C11 H11 0.9300 . ?
C12 N1 1.329(5) . ?
C12 C13 1.379(6) . ?
C12 H12 0.9300 . ?
C13 H13 0.9300 . ?
C14 O4 1.233(5) . ?
C14 N4 1.332(5) . ?
C14 C15 1.499(5) . ?
C15 C16 1.374(6) . ?
C15 C19 1.382(6) . ?
C16 C17 1.391(6) . ?
C16 H16 0.9300 . ?
C17 N3 1.314(6) . ?
C17 H17 0.9300 . ?
C18 N3 1.326(6) . ?
C18 C19 1.360(6) . ?
C18 H18 0.9300 . ?
C19 H19 0.9300 . ?
N1 Co1 2.142(3) 5_657 ?
N2 H2 0.8600 . ?
N4 H4 0.8600 . ?
O1W H1WB 0.8501 . ?
O1W H1WA 0.8500 . ?
O2W H2WA 0.8499 . ?
O2W H2WB 0.8500 . ?
O3W H3WA 0.8500 . ?
O3W H3WB 0.8499 . ?

loop_
_geom_torsion_atom_site_label_1
_geom_torsion_atom_site_label_2
_geom_torsion_atom_site_label_3
_geom_torsion_atom_site_label_4
_geom_torsion
_geom_torsion_site_symmetry_1
_geom_torsion_site_symmetry_2
_geom_torsion_site_symmetry_3
_geom_torsion_site_symmetry_4
_geom_torsion_publ_flag
O2 C1 C2 C3 8.5(5) . . . . ?
O1 C1 C2 C3 -172.3(3) . . . . ?
O2 C1 C2 C7 -171.7(3) . . . . ?
O1 C1 C2 C7 7.5(5) . . . . ?
C7 C2 C3 C4 1.0(6) . . . . ?
C1 C2 C3 C4 -179.3(3) . . . . ?
C2 C3 C4 C5 0.1(6) . . . . ?
C2 C3 C4 N2 -177.0(3) . . . . ?
C3 C4 C5 C6 -0.9(6) . . . . ?
N2 C4 C5 C6 175.9(3) . . . . ?
C4 C5 C6 C7 0.8(6) . . . . ?
C4 C5 C6 N4 -178.7(3) . . . . ?
C5 C6 C7 C2 0.2(6) . . . . ?
N4 C6 C7 C2 179.7(3) . . . . ?
C3 C2 C7 C6 -1.1(5) . . . . ?
C1 C2 C7 C6 179.1(3) . . . . ?
O3 C8 C9 C10 152.9(4) . . . . ?
N2 C8 C9 C10 -25.4(6) . . . . ?
O3 C8 C9 C13 -24.6(6) . . . . ?
N2 C8 C9 C13 157.1(4) . . . . ?
C13 C9 C10 C11 0.6(6) . . . . ?
C8 C9 C10 C11 -177.0(4) . . . . ?
C9 C10 C11 N1 -0.4(7) . . . . ?
C10 C9 C13 C12 -0.2(6) . . . . ?
C8 C9 C13 C12 177.5(4) . . . . ?
N1 C12 C13 C9 -0.6(7) . . . . ?
O4 C14 C15 C16 -139.5(5) . . . . ?
N4 C14 C15 C16 39.6(6) . . . . ?
O4 C14 C15 C19 37.7(6) . . . . ?
N4 C14 C15 C19 -143.1(4) . . . . ?
C19 C15 C16 C17 -0.3(7) . . . . ?
C14 C15 C16 C17 177.0(4) . . . . ?
C15 C16 C17 N3 0.4(7) . . . . ?
N3 C18 C19 C15 0.1(7) . . . . ?
C16 C15 C19 C18 0.1(7) . . . . ?
C14 C15 C19 C18 -177.3(4) . . . . ?
C10 C11 N1 C12 -0.3(7) . . . . ?
C10 C11 N1 Co1 175.3(3) . . . 5_657 ?
C13 C12 N1 C11 0.8(7) . . . . ?
C13 C12 N1 Co1 -174.6(3) . . . 5_657 ?
O3 C8 N2 C4 -1.2(6) . . . . ?
C9 C8 N2 C4 177.0(3) . . . . ?
C5 C4 N2 C8 14.3(6) . . . . ?
C3 C4 N2 C8 -168.8(4) . . . . ?
C16 C17 N3 C18 -0.2(7) . . . . ?
C19 C18 N3 C17 0.0(7) . . . . ?
O4 C14 N4 C6 2.5(6) . . . . ?
C15 C14 N4 C6 -176.6(3) . . . . ?
C7 C6 N4 C14 -59.0(5) . . . . ?
C5 C6 N4 C14 120.5(4) . . . . ?
O1 C1 O2 Co1 -34.3(6) . . . . ?
C2 C1 O2 Co1 144.9(3) . . . . ?
O2 Co1 O2 C1 -25.8(3) 2_657 . . . ?
N1 Co1 O2 C1 -162.2(3) 5_657 . . . ?
N1 Co1 O2 C1 110.6(3) 6_556 . . . ?
O1W Co1 O2 C1 -74.5(3) 2_657 . . . ?
O1W Co1 O2 C1 22.8(4) . . . . ?
